data_2003448
loop_
_publ_author_name
'Trueblood, K. N.'
'Maverick, E. F.'
'Knobler, C. B.'
'Goldberg, I.'

_publ_section_title
;
 Octaanisyl Cavitands and a Related Caviplex
;
_journal_issue 5
_journal_name_full 'Acta Crystallographica Section C'
_journal_page_first 894
_journal_page_last 904
_journal_paper_doi 10.1107/S0108270194013594
_journal_volume 51
_journal_year 1995
_chemical_compound_source 'Cram et al. (1987)'
_chemical_formula_structural 'C56 H48 O8'
_chemical_formula_sum 'C56 H48 O8'
_chemical_formula_weight 849.0
_chemical_name_systematic
;41,42,43,44,45,46,47,48-Octamethoxynonacyclo(35.3.1.1^2,6^.1^7,11^.1^12,16^.1^
17,21^.1^22,26^.1^27,31^.1^32,36^)octatetraconta-1(41),2,4,6(42),7,9,11(43),12,
14,16(44),17,19,21(45),22,24,26(46),27,29,31(47),32,34,36(48),37,39
-tetracosaene
;
_space_group_IT_number 2
_symmetry_cell_setting triclinic
_symmetry_space_group_name_Hall '-P 1'
_symmetry_space_group_name_H-M 'P -1'
_cell_angle_alpha 79.12(2)
_cell_angle_beta 83.61(2)
_cell_angle_gamma 87.60(2)
_cell_formula_units_Z 2
_cell_length_a 7.924(2)
_cell_length_b 11.433(3)
_cell_length_c 25.541(6)
_cell_measurement_reflns_used 15
_cell_measurement_temperature 296
_cell_measurement_theta_max 11
_cell_measurement_theta_min 9
_cell_volume 2257.7(10)
_computing_cell_refinement 'Syntex P\=1 software'
_computing_data_collection 'Syntex P\=1 software'
_computing_data_reduction CARESS
_computing_molecular_graphics 'ORTEP, PLUTO'
_computing_publication_material 'local programs'
_computing_structure_refinement 'UCLA FMLS, SHELX76'
_computing_structure_solution MULTAN
_diffrn_ambient_temperature 296
_diffrn_measurement_device 'Syntex P\=1 diffractometer'
_diffrn_measurement_method \q/2\q
_diffrn_radiation_monochromator graphite
_diffrn_radiation_source 'xray tube'
_diffrn_radiation_type 'Mo K\a'
_diffrn_radiation_wavelength 0.71073
_diffrn_reflns_av_R_equivalents unknown
_diffrn_reflns_limit_h_max 9
_diffrn_reflns_limit_h_min 0
_diffrn_reflns_limit_k_max 13
_diffrn_reflns_limit_k_min -13
_diffrn_reflns_limit_l_max 30
_diffrn_reflns_limit_l_min -29
_diffrn_reflns_number 8012
_diffrn_reflns_theta_max 25.0
_diffrn_reflns_theta_min 0.8
_diffrn_standards_decay_% 0.5
_diffrn_standards_interval_count 97
_diffrn_standards_number 3
_exptl_absorpt_coefficient_mu 0.047
_exptl_absorpt_correction_type none
_exptl_crystal_colour colorless
_exptl_crystal_density_diffrn 1.249
_exptl_crystal_description 'plates and prisms'
_exptl_crystal_F_000 896
_exptl_crystal_size_max 0.44
_exptl_crystal_size_mid 0.24
_exptl_crystal_size_min 0.15
_refine_diff_density_max 0.48
_refine_diff_density_min -0.38
_refine_ls_extinction_method none
_refine_ls_goodness_of_fit_all 1.21
_refine_ls_goodness_of_fit_obs 1.49
_refine_ls_hydrogen_treatment
; H riding on attached C, or as part of
rigid CH~3~ group, C-H 1.08\%A, <u^2^~H~> fixed
at U~eq~(attached C) + 0.01\%A^2^
;
_refine_ls_matrix_type 'two blocks'
_refine_ls_number_constraints 21
_refine_ls_number_parameters 606
_refine_ls_number_reflns 4918
_refine_ls_R_factor_all 0.191
_refine_ls_R_factor_obs 0.112
_refine_ls_shift/esd_max 0.14
_refine_ls_shift/esd_mean 0.05
_refine_ls_structure_factor_coef F
_refine_ls_weighting_details 'w = 1/[\s^2^(F) + 0.0002F^2^]'
_refine_ls_weighting_scheme calc
_refine_ls_wR_factor_all 0.109
_refine_ls_wR_factor_obs 0.096
_reflns_number_observed 4918
_reflns_number_total 8012
_reflns_observed_criterion 'F > 2sigma(F)'
_cod_data_source_file fg1015.cif
_cod_data_source_block II
_cod_depositor_comments
;
The following automatic conversions were performed:

'_refine_ls_weighting_scheme' value '1/[\s^2^(F) + 0.0002F^2^]' was
changed to 'calc'. New tag '_refine_ls_weighting_details' was
created. The value of the new tag was set to 'w = 1/[\s^2^(F) +
0.0002F^2^]'.

Automatic conversion script
Id: cif_fix_values 3143 2015-03-26 13:38:13Z robertas 
;
_cod_original_cell_volume 2257.6(10)
_cod_database_code 2003448

loop_
_symmetry_equiv_pos_as_xyz
x,y,z
-x,-y,-z

loop_
_atom_site_aniso_label
_atom_site_aniso_U_11
_atom_site_aniso_U_12
_atom_site_aniso_U_13
_atom_site_aniso_U_22
_atom_site_aniso_U_23
_atom_site_aniso_U_33
C1 0.076(4) -0.007(3) -0.002(3) 0.067(4) -0.018(3) 0.036(3)
C2 0.083(5) -0.025(4) -0.009(3) 0.089(5) -0.016(3) 0.036(3)
C3 0.083(5) -0.017(4) -0.021(3) 0.083(5) -0.023(3) 0.055(4)
C4 0.068(4) -0.016(3) -0.010(3) 0.076(4) -0.015(3) 0.059(4)
C5 0.061(4) -0.002(3) -0.003(3) 0.056(4) -0.019(3) 0.046(3)
C6 0.060(4) -0.004(3) -0.007(3) 0.061(4) -0.025(3) 0.046(3)
O7 0.063(3) -0.006(2) -0.010(2) 0.070(3) -0.020(2) 0.055(2)
C8 0.059(5) 0.000(4) -0.018(4) 0.096(6) -0.030(5) 0.126(6)
C9 0.057(4) -0.005(3) 0.000(3) 0.058(4) -0.013(3) 0.037(3)
C10 0.059(4) -0.004(3) -0.005(3) 0.058(4) -0.024(3) 0.060(4)
C11 0.095(5) -0.002(3) -0.015(3) 0.054(4) -0.010(3) 0.049(3)
C12 0.103(5) -0.007(4) -0.003(3) 0.052(4) -0.009(3) 0.041(3)
C13 0.061(4) -0.010(3) 0.006(3) 0.059(4) -0.017(3) 0.040(3)
C14 0.054(4) 0.002(3) -0.005(3) 0.065(4) -0.013(3) 0.045(3)
O15 0.095(4) 0.025(3) -0.015(2) 0.085(3) -0.027(3) 0.065(3)
C16 0.140(7) 0.038(5) 0.003(5) 0.077(5) -0.016(4) 0.080(5)
C17 0.076(4) -0.005(3) 0.001(3) 0.054(4) -0.007(3) 0.037(3)
C18 0.075(5) -0.008(3) 0.003(3) 0.064(4) -0.012(3) 0.054(4)
C19 0.084(5) 0.000(4) 0.023(4) 0.084(5) -0.029(4) 0.066(4)
C20 0.111(6) -0.008(4) 0.001(4) 0.068(4) -0.028(3) 0.054(4)
C21 0.084(5) -0.004(3) 0.010(3) 0.049(4) -0.011(3) 0.035(3)
C22 0.072(5) -0.013(4) 0.016(3) 0.073(4) -0.023(3) 0.052(4)
O23A 0.100(7) -0.016(5) 0.016(4) 0.091(6) -0.028(4) 0.048(4)
C24A 0.092(10) -0.020(8) 0.014(8) 0.139(12) -0.061(9) 0.121(11)
C25 0.104(5) -0.011(4) 0.005(3) 0.058(4) -0.015(3) 0.032(3)
C26 0.113(6) -0.007(4) -0.005(4) 0.069(4) -0.005(3) 0.040(3)
C27 0.101(5) -0.005(4) -0.011(3) 0.072(5) -0.004(3) 0.041(3)
C28 0.088(5) -0.008(4) -0.009(3) 0.069(4) -0.010(3) 0.042(3)
C29 0.085(5) -0.001(3) -0.008(3) 0.061(4) -0.017(3) 0.032(3)
C30 0.093(5) 0.000(4) -0.009(3) 0.063(4) -0.013(3) 0.026(3)
O31 0.109(4) -0.010(3) -0.013(2) 0.064(3) -0.006(2) 0.039(2)
C32 0.113(6) -0.004(5) -0.037(4) 0.077(5) 0.004(4) 0.078(5)
C33 0.088(5) -0.006(3) -0.017(3) 0.063(4) -0.012(3) 0.041(3)
C34 0.121(6) -0.010(4) -0.014(3) 0.067(4) -0.024(3) 0.042(3)
C35 0.151(7) -0.026(4) -0.020(4) 0.050(4) -0.012(3) 0.053(4)
C36 0.116(6) -0.027(4) -0.015(3) 0.064(4) -0.006(3) 0.044(3)
C37 0.083(4) -0.012(3) -0.013(3) 0.058(4) -0.014(3) 0.039(3)
C38 0.081(4) -0.005(3) -0.015(3) 0.058(4) -0.014(3) 0.039(3)
O39 0.085(3) 0.000(2) -0.010(2) 0.058(3) -0.022(2) 0.049(2)
C40 0.110(7) 0.013(5) -0.013(5) 0.081(6) -0.044(5) 0.134(7)
C41 0.068(4) -0.012(3) -0.012(3) 0.050(3) -0.008(3) 0.046(3)
C42 0.090(5) -0.027(4) -0.023(4) 0.079(5) -0.006(3) 0.050(4)
C43 0.066(4) -0.027(4) -0.007(3) 0.089(5) -0.007(4) 0.065(4)
C44 0.078(5) -0.021(3) -0.009(3) 0.067(4) -0.007(3) 0.041(3)
C45 0.071(4) -0.004(3) -0.014(3) 0.048(3) -0.011(3) 0.044(3)
C46 0.049(4) -0.007(3) -0.004(3) 0.058(4) -0.009(3) 0.039(3)
O47 0.079(3) 0.006(2) -0.012(2) 0.080(3) -0.025(2) 0.048(2)
C48 0.070(5) -0.022(4) -0.002(3) 0.107(6) -0.016(4) 0.055(4)
C49 0.067(4) -0.008(3) 0.003(3) 0.056(4) -0.011(3) 0.029(3)
C50 0.095(5) 0.001(4) -0.010(3) 0.054(4) -0.008(3) 0.046(3)
C51 0.104(5) 0.007(4) -0.032(4) 0.065(4) -0.003(3) 0.057(4)
C52 0.095(5) -0.001(4) -0.028(3) 0.076(5) -0.005(3) 0.047(4)
C53 0.063(4) -0.012(3) -0.004(3) 0.065(4) -0.009(3) 0.030(3)
C54 0.045(3) -0.001(3) 0.005(3) 0.063(4) -0.005(3) 0.036(3)
O55 0.062(3) -0.004(2) -0.009(2) 0.067(3) -0.020(2) 0.071(3)
C56 0.085(5) -0.006(4) -0.015(5) 0.079(5) 0.012(5) 0.117(6)
C57 0.067(4) -0.013(3) -0.005(3) 0.071(4) -0.014(3) 0.033(3)
C58 0.074(4) -0.027(4) 0.015(3) 0.094(5) -0.027(3) 0.044(3)
C59 0.114(6) -0.024(4) 0.019(4) 0.091(5) -0.029(4) 0.044(4)
C60 0.099(5) -0.015(4) 0.006(3) 0.070(4) -0.022(3) 0.049(4)
C61 0.073(4) -0.012(3) -0.001(3) 0.071(4) -0.021(3) 0.030(3)
C62 0.059(4) -0.009(3) -0.004(3) 0.073(4) -0.014(3) 0.036(3)
O63 0.065(3) 0.004(2) 0.004(2) 0.075(3) -0.020(2) 0.044(2)
C64 0.074(5) 0.022(4) 0.004(4) 0.107(6) -0.015(4) 0.072(4)

loop_
_atom_site_label
_atom_site_fract_x
_atom_site_fract_y
_atom_site_fract_z
_atom_site_U_iso_or_equiv
_atom_site_thermal_displace_type
_atom_site_calc_flag
_atom_site_calc_attached_atom
C1 0.5194(8) 0.3912(5) 0.9049(2) 0.058(2) Uani ? ?
C2 0.6543(8) 0.4299(5) 0.9268(2) 0.068(2) Uani ? ?
C3 0.7730(8) 0.5071(5) 0.8955(2) 0.071(3) Uani ? ?
C4 0.7597(8) 0.5440(5) 0.8415(2) 0.067(2) Uani ? ?
C5 0.6235(7) 0.5089(5) 0.8184(2) 0.053(2) Uani ? ?
C6 0.5021(7) 0.4338(5) 0.8504(2) 0.053(2) Uani ? ?
O7 0.3683(5) 0.3983(3) 0.8278(1) 0.061(2) Uani ? ?
C8 0.2179(8) 0.4705(6) 0.8314(3) 0.092(3) Uani ? ?
C9 0.5992(7) 0.5527(5) 0.7605(2) 0.050(2) Uani ? ?
C10 0.5163(7) 0.6585(5) 0.7453(2) 0.057(2) Uani ? ?
C11 0.4840(8) 0.7003(5) 0.6926(2) 0.065(2) Uani ? ?
C12 0.5363(8) 0.6312(5) 0.6548(2) 0.065(2) Uani ? ?
C13 0.6197(7) 0.5233(5) 0.6682(2) 0.053(2) Uani ? ?
C14 0.6546(7) 0.4855(5) 0.7212(2) 0.055(2) Uani ? ?
O15 0.7492(6) 0.3821(4) 0.7350(2) 0.081(2) Uani ? ?
C16 0.6561(10) 0.2747(6) 0.7460(3) 0.101(3) Uani ? ?
C17 0.6713(8) 0.4516(5) 0.6254(2) 0.056(2) Uani ? ?
C18 0.8378(8) 0.4499(5) 0.6025(2) 0.065(2) Uani ? ?
C19 0.8806(9) 0.3908(6) 0.5600(2) 0.078(3) Uani ? ?
C20 0.7576(10) 0.3300(5) 0.5422(2) 0.076(3) Uani ? ?
C21 0.5944(8) 0.3275(5) 0.5649(2) 0.057(2) Uani ? ?
C22 0.5493(7) 0.3903(5) 0.6059(2) 0.065(2) Uani ? ?
O23A* 0.3760(8) 0.4185(6) 0.6173(2) 0.079(3) Uani ? ?
C24A* 0.3027(11) 0.3605(10) 0.6686(3) 0.114(5) Uani ? ?
C25 0.4628(8) 0.2625(5) 0.5455(2) 0.064(2) Uani ? ?
C26 0.3856(9) 0.3117(6) 0.4994(2) 0.075(3) Uani ? ?
C27 0.2607(8) 0.2517(6) 0.4832(2) 0.072(2) Uani ? ?
C28 0.2029(8) 0.1436(5) 0.5128(2) 0.066(2) Uani ? ?
C29 0.2769(8) 0.0927(5) 0.5594(2) 0.058(2) Uani ? ?
C30 0.4099(8) 0.1514(5) 0.5739(2) 0.060(2) Uani ? ?
O31 0.4894(6) 0.1004(4) 0.6181(1) 0.071(2) Uani ? ?
C32 0.6119(9) 0.0124(6) 0.6073(3) 0.090(3) Uani ? ?
C33 0.2066(8) -0.0209(5) 0.5926(2) 0.062(2) Uani ? ?
C34 0.2033(8) -0.1231(5) 0.5719(2) 0.074(3) Uani ? ?
C35 0.1321(9) -0.2249(5) 0.6020(2) 0.083(3) Uani ? ?
C36 0.0661(8) -0.2268(5) 0.6545(2) 0.074(3) Uani ? ?
C37 0.0720(7) -0.1261(5) 0.6768(2) 0.058(2) Uani ? ?
C38 0.1366(7) -0.0222(5) 0.6453(2) 0.058(2) Uani ? ?
O39 0.1342(5) 0.0802(3) 0.6662(1) 0.062(2) Uani ? ?
C40 -0.0183(10) 0.1446(7) 0.6647(3) 0.106(3) Uani ? ?
C41 0.0033(8) -0.1285(4) 0.7341(2) 0.054(2) Uani ? ?
C42 -0.1673(9) -0.1438(5) 0.7498(2) 0.072(3) Uani ? ?
C43 -0.2355(8) -0.1426(5) 0.8024(2) 0.073(2) Uani ? ?
C44 -0.1263(8) -0.1299(5) 0.8396(2) 0.061(2) Uani ? ?
C45 0.0462(8) -0.1188(4) 0.8259(2) 0.054(2) Uani ? ?
C46 0.1073(7) -0.1156(5) 0.7726(2) 0.049(2) Uani ? ?
O47 0.2800(5) -0.1092(4) 0.7567(1) 0.067(2) Uani ? ?
C48 0.3627(8) 0.0000(6) 0.7579(2) 0.077(3) Uani ? ?
C49 0.1600(7) -0.1131(5) 0.8680(2) 0.051(2) Uani ? ?
C50 0.2721(8) -0.2076(5) 0.8831(2) 0.065(2) Uani ? ?
C51 0.3789(8) -0.2027(5) 0.9225(2) 0.075(2) Uani ? ?
C52 0.3743(8) -0.1031(6) 0.9460(2) 0.072(3) Uani ? ?
C53 0.2682(7) -0.0080(5) 0.9311(2) 0.052(2) Uani ? ?
C54 0.1576(7) -0.0149(5) 0.8926(2) 0.049(2) Uani ? ?
O55 0.0402(5) 0.0740(4) 0.8806(2) 0.065(2) Uani ? ?
C56 0.0864(9) 0.1699(6) 0.8394(3) 0.097(3) Uani ? ?
C57 0.2746(7) 0.1063(5) 0.9507(2) 0.056(2) Uani ? ?
C58 0.1664(7) 0.1351(6) 0.9939(2) 0.070(2) Uani ? ?
C59 0.1759(9) 0.2449(6) 1.0081(2) 0.082(3) Uani ? ?
C60 0.2894(8) 0.3280(6) 0.9799(2) 0.072(2) Uani ? ?
C61 0.3981(7) 0.3030(5) 0.9369(2) 0.056(2) Uani ? ?
C62 0.3895(7) 0.1919(5) 0.9233(2) 0.055(2) Uani ? ?
O63 0.4918(5) 0.1640(3) 0.8798(1) 0.061(2) Uani ? ?
C64 0.6591(8) 0.1269(6) 0.8900(3) 0.086(3) Uani ? ?
O23B** 0.4052(10) 0.3553(11) 0.6397(4) 0.056(5) Uiso ? ?
C24B** 0.2545(12) 0.4216(22) 0.6248(10) 0.124(12) Uiso ? ?
H2 0.668 0.400 0.969 0.08 Uiso calc C2
H3 0.875 0.538 0.914 0.08 Uiso calc C3
H4 0.855 0.600 0.817 0.08 Uiso calc C4
H8A 0.127 0.439 0.809 0.10 Uiso calc C8
H8B 0.240 0.564 0.816 0.10 Uiso calc C8
H8C 0.169 0.458 0.873 0.10 Uiso calc C8
H10 0.474 0.712 0.775 0.07 Uiso calc C10
H11 0.419 0.785 0.681 0.08 Uiso calc C11
H12 0.512 0.662 0.614 0.07 Uiso calc C12
H16A 0.736 0.206 0.766 0.11 Uiso calc C16
H16B 0.624 0.250 0.710 0.11 Uiso calc C16
H16C 0.541 0.285 0.772 0.11 Uiso calc C16
H18 0.934 0.494 0.618 0.07 Uiso calc C18
H19 1.009 0.392 0.541 0.09 Uiso calc C19
H20 0.792 0.283 0.509 0.09 Uiso calc C20
H24A 0.167 0.378 0.674 0.13 Uiso calc C24A
H24B 0.361 0.386 0.701 0.13 Uiso calc C24A
H24C 0.326 0.267 0.669 0.13 Uiso calc C24A
H26 0.425 0.397 0.477 0.08 Uiso calc C26
H27 0.206 0.289 0.447 0.08 Uiso calc C27
H28 0.102 0.099 0.500 0.08 Uiso calc C28
H32A 0.663 -0.034 0.643 0.10 Uiso calc C32
H32B 0.712 0.060 0.581 0.10 Uiso calc C32
H32C 0.559 -0.051 0.588 0.10 Uiso calc C32
H34 0.258 -0.123 0.531 0.09 Uiso calc C34
H35 0.128 -0.304 0.585 0.10 Uiso calc C35
H36 0.010 -0.307 0.678 0.09 Uiso calc C36
H40A -0.009 0.225 0.680 0.12 Uiso calc C40
H40B -0.132 0.099 0.683 0.12 Uiso calc C40
H40C -0.023 0.167 0.622 0.12 Uiso calc C40
H42 -0.250 -0.157 0.721 0.08 Uiso calc C42
H43 -0.370 -0.151 0.814 0.08 Uiso calc C43
H44 -0.178 -0.129 0.880 0.07 Uiso calc C44
H48A 0.482 -0.008 0.734 0.09 Uiso calc C48
H48B 0.387 0.017 0.797 0.09 Uiso calc C48
H48C 0.289 0.073 0.738 0.09 Uiso calc C48
H50 0.276 -0.285 0.864 0.07 Uiso calc C50
H51 0.465 -0.276 0.934 0.09 Uiso calc C51
H52 0.456 -0.100 0.977 0.08 Uiso calc C52
H56A 0.009 0.249 0.841 0.10 Uiso calc C56
H56B 0.065 0.135 0.804 0.10 Uiso calc C56
H56C 0.219 0.191 0.837 0.10 Uiso calc C56
H58 0.076 0.071 1.016 0.08 Uiso calc C58
H59 0.093 0.266 1.042 0.09 Uiso calc C59
H60 0.293 0.414 0.991 0.08 Uiso calc C60
H64A 0.730 0.110 0.853 0.09 Uiso calc C64
H64B 0.668 0.050 0.921 0.09 Uiso calc C64
H64C 0.711 0.203 0.902 0.09 Uiso calc C64

loop_
_atom_type_symbol
_atom_type_description
_atom_type_scat_source
_atom_type_scat_dispersion_real
_atom_type_scat_dispersion_imag
C ? International_Tables_Vol_IV_Table_2.2B ? ?
H ? International_Tables_Vol_IV_Table_2.2B ? ?
O ? International_Tables_Vol_IV_Table_2.2B ? ?

loop_
_geom_angle_atom_site_label_1
_geom_angle_atom_site_label_2
_geom_angle_atom_site_label_3
_geom_angle
_geom_angle_publ_flag
C2 C1 C6 118.5(5) no
C2 C1 C61 121.7(5) no
C6 C1 C61 119.8(5) no
C1 C2 C3 121.1(5) no
C2 C3 C4 120.0(6) no
C3 C4 C5 120.4(5) no
C4 C5 C6 119.3(5) no
C4 C5 C9 122.0(5) no
C6 C5 C9 118.7(5) no
C1 C6 C5 120.7(5) no
C1 C6 O7 119.7(5) no
C5 C6 O7 119.6(5) no
C6 O7 C8 115.0(4) no
C5 C9 C10 120.1(5) no
C5 C9 C14 121.6(5) no
C10 C9 C14 118.3(5) no
C9 C10 C11 122.2(5) no
C10 C11 C12 118.4(5) no
C11 C12 C13 121.5(5) no
C12 C13 C14 118.6(5) no
C12 C13 C17 119.0(5) no
C14 C13 C17 122.4(5) no
C9 C14 C13 120.9(5) no
C9 C14 O15 119.2(5) no
C13 C14 O15 119.9(5) no
C14 O15 C16 115.4(5) no
C13 C17 C18 120.6(5) no
C13 C17 C22 120.3(5) no
C18 C17 C22 118.9(5) no
C17 C18 C19 119.8(5) no
C18 C19 C20 119.7(6) no
C19 C20 C21 121.6(6) no
C20 C21 C22 119.0(5) no
C20 C21 C25 121.4(5) no
C22 C21 C25 119.6(5) no
C17 C22 C21 120.8(5) no
C17 C22 O23A 119.0(5) no
C17 C22 O23B 117.7(6) no
C21 C22 O23A 117.9(5) no
C21 C22 O23B 117.0(6) no
C22 O23A C24A 114.1(6) no
C22 O23B C24B 113.9(11) no
C21 C25 C26 121.3(5) no
C21 C25 C30 120.3(5) no
C26 C25 C30 118.3(5) no
C25 C26 C27 120.3(6) no
C26 C27 C28 121.3(6) no
C27 C28 C29 119.5(5) no
C28 C29 C30 118.6(5) no
C28 C29 C33 118.9(5) no
C30 C29 C33 122.5(5) no
C25 C30 C29 121.8(5) no
C25 C30 O31 118.7(5) no
C29 C30 O31 119.5(5) no
C30 O31 C32 112.9(5) no
C29 C33 C34 121.8(5) no
C29 C33 C38 119.5(5) no
C34 C33 C38 118.7(5) no
C33 C34 C35 121.1(6) no
C34 C35 C36 120.1(6) no
C35 C36 C37 119.9(5) no
C36 C37 C38 119.5(5) no
C36 C37 C41 120.1(5) no
C38 C37 C41 120.4(5) no
C33 C38 C37 120.5(5) no
C33 C38 O39 119.5(5) no
C37 C38 O39 119.9(5) no
C38 O39 C40 114.8(5) no
C37 C41 C42 120.2(5) no
C37 C41 C46 121.8(5) no
C42 C41 C46 118.0(5) no
C41 C42 C43 121.5(6) no
C42 C43 C44 118.5(5) no
C43 C44 C45 121.8(5) no
C44 C45 C46 117.6(5) no
C44 C45 C49 119.9(5) no
C46 C45 C49 122.5(5) no
C41 C46 C45 122.6(5) no
C41 C46 O47 116.9(5) no
C45 C46 O47 120.4(5) no
C46 O47 C48 117.7(4) no
C45 C49 C50 120.0(5) no
C45 C49 C54 121.2(5) no
C50 C49 C54 118.7(5) no
C49 C50 C51 120.3(5) no
C50 C51 C52 119.6(6) no
C51 C52 C53 121.5(6) no
C52 C53 C54 118.7(5) no
C52 C53 C57 122.8(5) no
C54 C53 C57 118.3(5) no
C49 C54 C53 121.2(5) no
C49 C54 O55 118.9(5) no
C53 C54 O55 119.8(5) no
C54 O55 C56 118.2(5) no
C53 C57 C58 123.6(5) no
C53 C57 C62 118.5(5) no
C58 C57 C62 117.8(5) no
C57 C58 C59 119.9(5) no
C58 C59 C60 120.8(6) no
C59 C60 C61 121.0(6) no
C1 C61 C60 122.4(5) no
C1 C61 C62 119.7(5) no
C60 C61 C62 117.9(5) no
C57 C62 C61 122.5(5) no
C57 C62 O63 117.4(5) no
C61 C62 O63 120.0(5) no
C62 O63 C64 114.9(4) no

loop_
_geom_bond_atom_site_label_1
_geom_bond_atom_site_label_2
_geom_bond_distance
_geom_bond_publ_flag
C1 C2 1.385(8) no
C1 C6 1.405(7) no
C1 C61 1.485(8) no
C2 C3 1.392(8) no
C3 C4 1.378(8) no
C4 C5 1.393(8) no
C5 C6 1.399(8) no
C5 C9 1.500(7) no
C6 O7 1.373(7) no
O7 C8 1.426(8) no
C9 C10 1.363(8) no
C9 C14 1.398(7) no
C10 C11 1.389(8) no
C11 C12 1.378(8) no
C12 C13 1.378(8) no
C13 C14 1.396(7) no
C13 C17 1.498(7) no
C14 O15 1.382(7) no
O15 C16 1.426(9) no
C17 C18 1.383(9) no
C17 C22 1.403(8) no
C18 C19 1.388(8) no
C19 C20 1.384(10) no
C20 C21 1.355(10) no
C21 C22 1.385(8) no
C21 C25 1.485(9) no
C22 O23A 1.408(9) no
C22 O23B 1.378(11) no
O23A C24A 1.424(10) no
O23B C24B 1.44(2) no
C25 C26 1.400(8) no
C25 C30 1.394(8) no
C26 C27 1.370(9) no
C27 C28 1.388(8) no
C28 C29 1.402(8) no
C29 C30 1.392(8) no
C29 C33 1.502(8) no
C30 O31 1.375(7) no
O31 C32 1.412(8) no
C33 C34 1.373(8) no
C33 C38 1.395(7) no
C34 C35 1.373(9) no
C35 C36 1.380(8) no
C36 C37 1.382(8) no
C37 C38 1.385(8) no
C37 C41 1.499(7) no
C38 O39 1.374(7) no
O39 C40 1.389(9) no
C41 C42 1.375(9) no
C41 C46 1.383(8) no
C42 C43 1.393(8) no
C43 C44 1.385(8) no
C44 C45 1.378(9) no
C45 C46 1.387(7) no
C45 C49 1.490(8) no
C46 O47 1.384(7) no
O47 C48 1.442(8) no
C49 C50 1.395(8) no
C49 C54 1.385(8) no
C50 C51 1.394(8) no
C51 C52 1.381(9) no
C52 C53 1.368(9) no
C53 C54 1.403(7) no
C53 C57 1.490(8) no
C54 O55 1.363(7) no
O55 C56 1.398(8) no
C57 C58 1.401(8) no
C57 C62 1.397(8) no
C58 C59 1.379(9) no
C59 C60 1.378(9) no
C60 C61 1.385(8) no
C61 C62 1.385(8) no
C62 O63 1.380(6) no
O63 C64 1.412(8) no

loop_
_geom_torsion_atom_site_label_1
_geom_torsion_atom_site_label_2
_geom_torsion_atom_site_label_3
_geom_torsion_atom_site_label_4
_geom_torsion
_geom_torsion_publ_flag
C2 C1 C6 C5 3.3(8) no
C2 C1 C6 O7 -179.1(5) no
C2 C1 C61 C60 66.2(8) no
C2 C1 C61 C62 -114.9(7) no
C6 C1 C61 C60 -116.2(6) no
C6 C1 C61 C62 62.6(7) no
C6 C1 C2 C3 -1.5(9) no
C61 C1 C2 C3 176.1(6) no
C1 C2 C3 C4 -1.6(9) no
C2 C3 C4 C5 3.0(9) no
C3 C4 C5 C6 -1.2(9) no
C3 C4 C5 C9 176.5(6) no
C4 C5 C6 C1 -1.9(8) no
C4 C5 C6 O7 -179.5(5) no
C4 C5 C9 C10 -85.5(7) no
C4 C5 C9 C14 96.8(7) no
C6 C5 C9 C10 92.3(7) no
C6 C5 C9 C14 -85.5(7) no
C61 C1 C6 C5 -174.4(5) no
C1 C6 C5 C9 -179.7(5) no
C61 C1 C6 O7 3.3(8) no
C1 C6 O7 C8 88.7(6) no
C9 C5 C6 O7 2.7(8) no
C5 C6 O7 C8 -93.7(6) no
C5 C9 C10 C11 -177.1(5) no
C5 C9 C14 C13 175.1(5) no
C5 C9 C14 O15 -6.7(8) no
C10 C9 C14 C13 -2.6(8) no
C10 C9 C14 O15 175.5(5) no
C14 C9 C10 C11 0.7(8) no
C9 C10 C11 C12 0.8(9) no
C10 C11 C12 C13 -0.4(9) no
C11 C12 C13 C14 -1.5(8) no
C11 C12 C13 C17 179.2(5) no
C12 C13 C14 C9 3.0(8) no
C12 C13 C14 O15 -175.1(5) no
C12 C13 C17 C18 102.0(7) no
C12 C13 C17 C22 -74.5(7) no
C14 C13 C17 C18 -77.3(7) no
C14 C13 C17 C22 106.2(7) no
C9 C14 C13 C17 -177.7(5) no
C9 C14 O15 C16 97.7(6) no
C17 C13 C14 O15 4.2(8) no
C13 C14 O15 C16 -84.2(7) no
C13 C17 C18 C19 -174.9(6) no
C13 C17 C22 C21 177.5(5) no
C13 C17 C22 O23A 14.8(8) no
C13 C17 C22 O23B -26.9(9) no
C18 C17 C22 C21 0.9(9) no
C18 C17 C22 O23A -161.8(6) no
C18 C17 C22 O23B 156.5(7) no
C22 C17 C18 C19 1.7(9) no
C17 C18 C19 C20 -2.5(9) no
C18 C19 C20 C21 0.7(10) no
C19 C20 C21 C22 1.9(9) no
C19 C20 C21 C25 179.8(6) no
C20 C21 C22 C17 -2.7(9) no
C20 C21 C22 O23A 160.2(6) no
C20 C21 C22 O23B -158.4(7) no
C20 C21 C25 C26 -79.4(8) no
C20 C21 C25 C30 102.3(7) no
C22 C21 C25 C26 98.5(7) no
C22 C21 C25 C30 -79.9(7) no
C17 C22 C21 C25 179.4(5) no
C17 C22 O23A C24A -82.8(8) no
C17 C22 O23B C24B 108.7(12) no
C25 C21 C22 O23A -17.7(8) no
C21 C22 O23A C24A 113.9(7) no
C25 C21 C22 O23B 23.6(9) no
C21 C22 O23B C24B -94.7(12) no
C21 C25 C26 C27 -178.0(6) no
C21 C25 C30 C29 174.5(5) no
C21 C25 C30 O31 -4.0(8) no
C26 C25 C30 C29 -3.9(9) no
C26 C25 C30 O31 177.6(5) no
C30 C25 C26 C27 0.4(9) no
C25 C26 C27 C28 2.5(9) no
C26 C27 C28 C29 -1.9(9) no
C27 C28 C29 C30 -1.5(9) no
C27 C28 C29 C33 176.7(6) no
C28 C29 C30 C25 4.5(9) no
C28 C29 C30 O31 -177.1(5) no
C28 C29 C33 C34 59.6(8) no
C28 C29 C33 C38 -117.9(6) no
C30 C29 C33 C34 -122.2(7) no
C30 C29 C33 C38 60.3(8) no
C25 C30 C29 C33 -173.7(6) no
C25 C30 O31 C32 -100.5(6) no
C33 C29 C30 O31 4.8(8) no
C29 C30 O31 C32 81.0(7) no
C29 C33 C34 C35 -177.2(6) no
C29 C33 C38 C37 -179.6(5) no
C29 C33 C38 O39 -0.5(8) no
C34 C33 C38 C37 2.9(9) no
C34 C33 C38 O39 -178.1(5) no
C38 C33 C34 C35 0.3(9) no
C33 C34 C35 C36 -1.7(10) no
C34 C35 C36 C37 -0.1(9) no
C35 C36 C37 C38 3.2(9) no
C35 C36 C37 C41 -178.9(6) no
C36 C37 C38 C33 -4.6(8) no
C36 C37 C38 O39 176.3(5) no
C36 C37 C41 C42 -65.2(8) no
C36 C37 C41 C46 114.8(6) no
C38 C37 C41 C42 112.7(7) no
C38 C37 C41 C46 -67.3(7) no
C33 C38 C37 C41 177.5(5) no
C33 C38 O39 C40 97.5(7) no
C41 C37 C38 O39 -1.6(8) no
C37 C38 O39 C40 -83.4(7) no
C37 C41 C42 C43 -177.9(6) no
C37 C41 C46 C45 -179.3(5) no
C37 C41 C46 O47 -4.7(8) no
C42 C41 C46 C45 0.7(8) no
C42 C41 C46 O47 175.3(5) no
C46 C41 C42 C43 2.1(9) no
C41 C42 C43 C44 -2.3(9) no
C42 C43 C44 C45 -0.1(9) no
C43 C44 C45 C46 2.7(8) no
C43 C44 C45 C49 -176.1(6) no
C44 C45 C46 C41 -3.0(8) no
C44 C45 C46 O47 -177.5(5) no
C44 C45 C49 C50 110.7(6) no
C44 C45 C49 C54 -69.5(7) no
C46 C45 C49 C50 -68.1(7) no
C46 C45 C49 C54 111.7(6) no
C41 C46 C45 C49 175.8(5) no
C41 C46 O47 C48 116.0(6) no
C49 C45 C46 O47 1.3(8) no
C45 C46 O47 C48 -69.2(7) no
C45 C49 C50 C51 179.9(5) no
C45 C49 C54 C53 -178.1(5) no
C45 C49 C54 O55 4.7(8) no
C50 C49 C54 C53 1.7(8) no
C50 C49 C54 O55 -175.5(5) no
C54 C49 C50 C51 0.1(8) no
C49 C50 C51 C52 -0.6(9) no
C50 C51 C52 C53 -0.8(9) no
C51 C52 C53 C54 2.6(9) no
C51 C52 C53 C57 -172.4(6) no
C52 C53 C54 C49 -3.1(8) no
C52 C53 C54 O55 174.1(5) no
C52 C53 C57 C58 -97.2(7) no
C52 C53 C57 C62 85.6(7) no
C54 C53 C57 C58 87.7(7) no
C54 C53 C57 C62 -89.5(7) no
C49 C54 C53 C57 172.2(5) no
C49 C54 O55 C56 -92.8(6) no
C57 C53 C54 O55 -10.6(8) no
C53 C54 O55 C56 90.0(7) no
C53 C57 C58 C59 -177.3(6) no
C53 C57 C62 C61 176.6(5) no
C53 C57 C62 O63 -0.7(8) no
C58 C57 C62 C61 -0.8(8) no
C58 C57 C62 O63 -178.0(5) no
C62 C57 C58 C59 -0.1(8) no
C57 C58 C59 C60 0.8(9) no
C58 C59 C60 C61 -0.6(10) no
C59 C60 C61 C1 178.7(6) no
C59 C60 C61 C62 -0.2(9) no
C1 C61 C62 C57 -178.0(5) no
C1 C61 C62 O63 -0.8(8) no
C60 C61 C62 C57 1.0(8) no
C60 C61 C62 O63 178.1(5) no
C57 C62 O63 C64 -100.6(6) no
C61 C62 O63 C64 82.1(6) no
